data_4326240
loop_
_publ_author_name
'Zin-Min Tun'
'Amy J. Heston'
'Matthew J. Panzner'
'Doug A. Medvetz'
'Brian D. Wright'
'Deepa Savant'
'Venkat R. Dudipala'
'Debasish Banerjee'
'Peter L. Rinaldi'
'Wiley J. Youngs'
'Claire A. Tessier'

_publ_section_title
;
 Group 13 Lewis Acid Adducts of [PCl2N]3
;
_journal_name_full 'Inorganic Chemistry'
_journal_page_first 8937
_journal_page_last 8945
_journal_paper_doi 10.1021/ic201075z
_journal_volume 50
_journal_year 2011
_chemical_formula_moiety 'Cl9 Ga N3 P3'
_chemical_formula_sum 'Cl9 Ga N3 P3'
_chemical_formula_weight 523.71
_chemical_name_systematic
; 

 ? 

;
_space_group_IT_number 14
_symmetry_cell_setting monoclinic
_symmetry_space_group_name_Hall '-P 2ybc'
_symmetry_space_group_name_H-M 'P 1 21/c 1'
_atom_sites_solution_primary direct
_atom_sites_solution_secondary difmap
_audit_creation_method SHELXL-97
_cell_angle_alpha 90.00
_cell_angle_beta 92.011(4)
_cell_angle_gamma 90.00
_cell_formula_units_Z 8
_cell_length_a 11.776(3)
_cell_length_b 10.830(3)
_cell_length_c 23.865(6)
_cell_measurement_reflns_used 2531
_cell_measurement_temperature 100(2)
_cell_measurement_theta_max 23.71
_cell_measurement_theta_min 2.39
_cell_volume 3041.7(14)
_computing_cell_refinement 'Bruker SMART'
_computing_data_collection 'Bruker SMART'
_computing_data_reduction 'Bruker SAINT'
_computing_molecular_graphics 'Bruker SHELXTL'
_computing_publication_material 'Bruker SHELXTL'
_computing_structure_refinement 'SHELXL-97 (Sheldrick, 2008)'
_computing_structure_solution 'SHELXS-97 (Sheldrick, 2008)'
_diffrn_ambient_temperature 100(2)
_diffrn_measured_fraction_theta_full 0.999
_diffrn_measured_fraction_theta_max 0.999
_diffrn_measurement_device_type 'CCD area detector'
_diffrn_measurement_method 'phi and omega scans'
_diffrn_radiation_monochromator graphite
_diffrn_radiation_source 'fine-focus sealed tube'
_diffrn_radiation_type MoK\a
_diffrn_radiation_wavelength 0.71073
_diffrn_reflns_av_R_equivalents 0.0696
_diffrn_reflns_av_sigmaI/netI 0.0726
_diffrn_reflns_limit_h_max 14
_diffrn_reflns_limit_h_min -14
_diffrn_reflns_limit_k_max 13
_diffrn_reflns_limit_k_min -13
_diffrn_reflns_limit_l_max 29
_diffrn_reflns_limit_l_min -29
_diffrn_reflns_number 23624
_diffrn_reflns_theta_full 26.30
_diffrn_reflns_theta_max 26.30
_diffrn_reflns_theta_min 1.71
_exptl_absorpt_coefficient_mu 3.680
_exptl_absorpt_correction_T_max 0.7827
_exptl_absorpt_correction_T_min 0.6877
_exptl_absorpt_correction_type multi-scan
_exptl_absorpt_process_details SADABS
_exptl_crystal_colour yellow
_exptl_crystal_density_diffrn 2.287
_exptl_crystal_description plate
_exptl_crystal_F_000 2000
_exptl_crystal_size_max 0.11
_exptl_crystal_size_mid 0.08
_exptl_crystal_size_min 0.07
_refine_diff_density_max 0.640
_refine_diff_density_min -0.544
_refine_diff_density_rms 0.126
_refine_ls_extinction_method none
_refine_ls_goodness_of_fit_ref 1.164
_refine_ls_hydrogen_treatment none
_refine_ls_matrix_type full
_refine_ls_number_parameters 289
_refine_ls_number_reflns 6164
_refine_ls_number_restraints 0
_refine_ls_restrained_S_all 1.164
_refine_ls_R_factor_all 0.0617
_refine_ls_R_factor_gt 0.0382
_refine_ls_shift/su_max 0.007
_refine_ls_shift/su_mean 0.001
_refine_ls_structure_factor_coef Fsqd
_refine_ls_weighting_details 'calc w=1/[\s^2^(Fo^2^)+(0.0000P)^2^+0.0000P] where P=(Fo^2^+2Fc^2^)/3'
_refine_ls_weighting_scheme calc
_refine_ls_wR_factor_gt 0.0579
_refine_ls_wR_factor_ref 0.0601
_reflns_number_gt 4368
_reflns_number_total 6164
_reflns_threshold_expression >2sigma(I)
_cod_data_source_file ic201075z_si_002_3.cif
_cod_data_source_block '[PCl2N]3.GaCl3'
_cod_original_cell_volume 3041.6(12)
_cod_database_code 4326240

loop_
_symmetry_equiv_pos_as_xyz
'x, y, z'
'-x, y+1/2, -z+1/2'
'-x, -y, -z'
'x, -y-1/2, z-1/2'

loop_
_atom_site_label
_atom_site_type_symbol
_atom_site_fract_x
_atom_site_fract_y
_atom_site_fract_z
_atom_site_U_iso_or_equiv
_atom_site_adp_type
_atom_site_occupancy
_atom_site_symmetry_multiplicity
_atom_site_calc_flag
Ga1 Ga 0.34017(4) 0.61174(4) 0.11816(2) 0.01561(12) Uani 1 1 d
Ga2 Ga 1.09595(4) 0.07401(4) 0.13103(2) 0.01780(13) Uani 1 1 d
Cl1 Cl 1.20021(9) 0.06695(10) 0.05887(5) 0.0248(3) Uani 1 1 d
Cl2 Cl 0.96255(10) -0.06109(10) 0.13081(5) 0.0289(3) Uani 1 1 d
Cl3 Cl 1.20102(10) 0.07763(11) 0.20622(5) 0.0273(3) Uani 1 1 d
Cl4 Cl 1.11201(10) 0.37874(11) 0.03709(5) 0.0267(3) Uani 1 1 d
Cl5 Cl 0.93453(9) 0.16849(10) 0.01413(5) 0.0238(3) Uani 1 1 d
Cl6 Cl 1.11818(10) 0.38819(11) 0.21614(5) 0.0284(3) Uani 1 1 d
Cl7 Cl 0.93668(10) 0.18822(10) 0.24151(5) 0.0251(3) Uani 1 1 d
Cl8 Cl 0.66415(10) 0.45502(11) 0.12056(6) 0.0323(3) Uani 1 1 d
Cl9 Cl 0.86246(10) 0.64226(10) 0.11939(5) 0.0294(3) Uani 1 1 d
Cl10 Cl 0.69456(9) 1.08745(11) 0.13487(5) 0.0260(3) Uani 1 1 d
Cl11 Cl 0.45707(9) 1.21247(10) 0.12893(5) 0.0223(3) Uani 1 1 d
Cl12 Cl 0.34813(9) 0.80149(10) 0.23567(5) 0.0217(3) Uani 1 1 d
Cl13 Cl 0.60171(9) 0.73919(10) 0.21516(5) 0.0239(3) Uani 1 1 d
Cl14 Cl 0.60632(9) 0.75239(10) 0.03658(5) 0.0220(3) Uani 1 1 d
Cl15 Cl 0.35315(9) 0.81528(10) 0.00773(4) 0.0187(3) Uani 1 1 d
Cl16 Cl 0.16768(9) 0.67413(10) 0.11765(5) 0.0230(3) Uani 1 1 d
Cl17 Cl 0.38982(10) 0.50358(10) 0.19055(5) 0.0248(3) Uani 1 1 d
Cl18 Cl 0.38646(10) 0.51255(10) 0.04445(5) 0.0231(3) Uani 1 1 d
P1 P 0.47368(9) 0.84134(10) 0.06532(5) 0.0142(3) Uani 1 1 d
P2 P 0.47022(10) 0.83310(11) 0.18369(5) 0.0161(3) Uani 1 1 d
P3 P 0.52917(10) 1.04840(10) 0.12892(5) 0.0162(3) Uani 1 1 d
P4 P 0.97436(10) 0.30198(11) 0.06696(5) 0.0170(3) Uani 1 1 d
P5 P 0.97736(10) 0.31116(11) 0.18520(5) 0.0185(3) Uani 1 1 d
P6 P 0.83165(10) 0.46239(11) 0.12185(5) 0.0201(3) Uani 1 1 d
N1 N 0.5020(3) 0.9822(3) 0.07120(14) 0.0167(9) Uani 1 1 d
N2 N 0.4331(3) 0.7717(3) 0.12249(13) 0.0147(9) Uani 1 1 d
N3 N 0.4963(3) 0.9749(3) 0.18275(14) 0.0181(9) Uani 1 1 d
N4 N 1.0091(3) 0.2374(3) 0.12761(14) 0.0148(9) Uani 1 1 d
N5 N 0.8795(3) 0.4084(3) 0.17926(15) 0.0299(11) Uani 1 1 d
N6 N 0.8751(3) 0.3975(3) 0.06789(15) 0.0204(9) Uani 1 1 d

loop_
_atom_site_aniso_label
_atom_site_aniso_U_11
_atom_site_aniso_U_22
_atom_site_aniso_U_33
_atom_site_aniso_U_23
_atom_site_aniso_U_13
_atom_site_aniso_U_12
Ga1 0.0161(3) 0.0150(3) 0.0158(3) 0.0008(2) 0.0012(2) -0.0001(2)
Ga2 0.0167(3) 0.0143(3) 0.0224(3) -0.0005(2) 0.0011(2) 0.0021(2)
Cl1 0.0191(6) 0.0266(7) 0.0290(7) -0.0081(6) 0.0057(5) 0.0022(5)
Cl2 0.0240(7) 0.0172(7) 0.0457(8) -0.0040(6) 0.0054(6) -0.0041(5)
Cl3 0.0261(7) 0.0292(7) 0.0263(7) 0.0041(6) -0.0053(6) 0.0069(6)
Cl4 0.0308(7) 0.0264(7) 0.0235(7) 0.0022(6) 0.0086(6) -0.0080(6)
Cl5 0.0244(7) 0.0264(7) 0.0202(7) -0.0081(5) -0.0046(5) 0.0016(5)
Cl6 0.0365(8) 0.0221(7) 0.0263(7) -0.0053(6) -0.0041(6) -0.0071(6)
Cl7 0.0285(7) 0.0263(7) 0.0208(7) 0.0054(6) 0.0065(5) 0.0015(6)
Cl8 0.0207(7) 0.0231(7) 0.0537(9) 0.0055(6) 0.0074(6) 0.0010(6)
Cl9 0.0251(7) 0.0174(7) 0.0457(8) -0.0006(6) 0.0022(6) -0.0003(5)
Cl10 0.0177(6) 0.0306(7) 0.0296(7) 0.0005(6) -0.0015(5) -0.0031(5)
Cl11 0.0256(7) 0.0135(6) 0.0277(7) -0.0028(5) 0.0007(6) 0.0006(5)
Cl12 0.0249(7) 0.0232(7) 0.0175(6) 0.0017(5) 0.0074(5) 0.0009(5)
Cl13 0.0244(7) 0.0255(7) 0.0215(7) -0.0023(5) -0.0056(5) 0.0053(5)
Cl14 0.0187(6) 0.0233(7) 0.0246(7) -0.0006(5) 0.0069(5) 0.0028(5)
Cl15 0.0192(6) 0.0216(6) 0.0149(6) 0.0005(5) -0.0033(5) -0.0034(5)
Cl16 0.0179(6) 0.0278(7) 0.0233(7) 0.0006(5) 0.0019(5) 0.0015(5)
Cl17 0.0301(7) 0.0196(7) 0.0243(7) 0.0080(5) -0.0035(6) -0.0006(5)
Cl18 0.0261(7) 0.0183(6) 0.0252(7) -0.0077(5) 0.0066(5) -0.0022(5)
P1 0.0159(6) 0.0140(7) 0.0129(7) 0.0000(5) 0.0009(5) 0.0001(5)
P2 0.0190(7) 0.0164(7) 0.0130(7) 0.0000(5) 0.0010(5) 0.0012(5)
P3 0.0185(7) 0.0144(7) 0.0157(7) 0.0000(5) -0.0003(5) -0.0014(5)
P4 0.0199(7) 0.0170(7) 0.0140(7) 0.0000(5) 0.0005(5) 0.0012(5)
P5 0.0238(7) 0.0162(7) 0.0156(7) -0.0007(5) 0.0021(6) 0.0039(6)
P6 0.0218(7) 0.0161(7) 0.0226(7) 0.0026(6) 0.0040(6) 0.0053(5)
N1 0.023(2) 0.015(2) 0.012(2) -0.0008(17) -0.0003(17) -0.0023(17)
N2 0.018(2) 0.014(2) 0.012(2) 0.0019(16) -0.0007(17) -0.0034(16)
N3 0.028(2) 0.012(2) 0.014(2) -0.0008(16) -0.0019(18) -0.0054(17)
N4 0.021(2) 0.010(2) 0.014(2) 0.0005(16) 0.0015(17) 0.0029(16)
N5 0.039(3) 0.034(3) 0.016(2) -0.0038(19) 0.000(2) 0.022(2)
N6 0.026(2) 0.021(2) 0.014(2) 0.0034(17) 0.0005(18) 0.0119(18)

loop_
_atom_type_symbol
_atom_type_description
_atom_type_scat_dispersion_real
_atom_type_scat_dispersion_imag
_atom_type_scat_source
N N 0.0061 0.0033 'International Tables Vol C Tables 4.2.6.8 and 6.1.1.4'
P P 0.1023 0.0942 'International Tables Vol C Tables 4.2.6.8 and 6.1.1.4'
Cl Cl 0.1484 0.1585 'International Tables Vol C Tables 4.2.6.8 and 6.1.1.4'
Ga Ga 0.2307 1.6083 'International Tables Vol C Tables 4.2.6.8 and 6.1.1.4'

loop_
_geom_angle_atom_site_label_1
_geom_angle_atom_site_label_2
_geom_angle_atom_site_label_3
_geom_angle
N2 Ga1 Cl16 103.80(10)
N2 Ga1 Cl18 108.27(10)
Cl16 Ga1 Cl18 114.92(5)
N2 Ga1 Cl17 106.86(10)
Cl16 Ga1 Cl17 114.06(5)
Cl18 Ga1 Cl17 108.41(5)
N4 Ga2 Cl3 106.90(10)
N4 Ga2 Cl2 103.00(10)
Cl3 Ga2 Cl2 114.54(5)
N4 Ga2 Cl1 107.32(10)
Cl3 Ga2 Cl1 109.99(5)
Cl2 Ga2 Cl1 114.33(5)
N1 P1 N2 116.07(18)
N1 P1 Cl15 110.45(14)
N2 P1 Cl15 106.94(13)
N1 P1 Cl14 109.69(14)
N2 P1 Cl14 108.67(13)
Cl15 P1 Cl14 104.34(7)
N3 P2 N2 115.37(18)
N3 P2 Cl12 109.19(14)
N2 P2 Cl12 108.20(13)
N3 P2 Cl13 110.98(14)
N2 P2 Cl13 107.96(13)
Cl12 P2 Cl13 104.56(7)
N3 P3 N1 115.87(18)
N3 P3 Cl11 109.77(14)
N1 P3 Cl11 109.65(14)
N3 P3 Cl10 108.49(14)
N1 P3 Cl10 109.07(15)
Cl11 P3 Cl10 103.22(7)
N6 P4 N4 115.60(19)
N6 P4 Cl5 109.55(15)
N4 P4 Cl5 107.34(13)
N6 P4 Cl4 110.51(15)
N4 P4 Cl4 108.30(13)
Cl5 P4 Cl4 104.98(7)
N5 P5 N4 116.11(19)
N5 P5 Cl7 108.79(16)
N4 P5 Cl7 108.11(13)
N5 P5 Cl6 110.83(16)
N4 P5 Cl6 107.75(14)
Cl7 P5 Cl6 104.61(7)
N6 P6 N5 115.51(19)
N6 P6 Cl8 108.88(15)
N5 P6 Cl8 108.99(16)
N6 P6 Cl9 110.53(15)
N5 P6 Cl9 109.28(16)
Cl8 P6 Cl9 102.89(7)
P1 N1 P3 123.9(2)
P1 N2 P2 118.3(2)
P1 N2 Ga1 121.06(18)
P2 N2 Ga1 120.64(18)
P2 N3 P3 124.2(2)
P4 N4 P5 118.1(2)
P4 N4 Ga2 120.76(18)
P5 N4 Ga2 121.04(18)
P5 N5 P6 124.7(2)
P4 N6 P6 125.0(2)

loop_
_geom_bond_atom_site_label_1
_geom_bond_atom_site_label_2
_geom_bond_distance
Ga1 N2 2.050(3)
Ga1 Cl16 2.1402(13)
Ga1 Cl18 2.1478(12)
Ga1 Cl17 2.1511(12)
Ga2 N4 2.044(3)
Ga2 Cl3 2.1441(13)
Ga2 Cl2 2.1465(13)
Ga2 Cl1 2.1510(13)
Cl4 P4 1.9767(16)
Cl5 P4 1.9641(16)
Cl6 P5 1.9761(17)
Cl7 P5 1.9629(16)
Cl8 P6 1.9733(17)
Cl9 P6 1.9827(17)
Cl10 P3 1.9931(16)
Cl11 P3 1.9692(16)
Cl12 P2 1.9616(16)
Cl13 P2 1.9784(16)
Cl14 P1 1.9783(16)
Cl15 P1 1.9613(16)
P1 N1 1.567(3)
P1 N2 1.644(3)
P2 N3 1.567(3)
P2 N2 1.650(3)
P3 N3 1.571(3)
P3 N1 1.576(3)
P4 N6 1.562(3)
P4 N4 1.646(3)
P5 N5 1.563(4)
P5 N4 1.644(3)
P6 N6 1.568(4)
P6 N5 1.576(4)
